data_8104854
loop_
_publ_author_name
'Averdunk, Arthur'
'Hosten, Eric C.'
'Betz, Richard'

_publ_section_title
;
 The crystal structure of diphenyalmine hydrochloride antimony trichloride
 co-crystallizate, C12H12Cl4NSb&#x00A0;-- Localization of hydrogen atoms
;
_journal_issue 2
_journal_name_full 'Zeitschrift f\"ur Kristallographie - New Crystal Structures'
_journal_page_first 439
_journal_page_last 441
_journal_paper_doi 10.1515/ncrs-2020-0503
_journal_volume 236
_journal_year 2021
_chemical_formula_moiety 'C12 H12 N, 0.5(Cl8 Sb2)'
_chemical_formula_sum 'C12 H12 Cl4 N Sb'
_chemical_formula_weight 433.78
_chemical_name_systematic 'Diphenylammonium chloride antimony trichloride'
_space_group_crystal_system monoclinic
_space_group_IT_number 14
_space_group_name_Hall '-P 2yn'
_space_group_name_H-M_alt 'P 1 21/n 1'
_atom_sites_solution_hydrogens mixed
_atom_sites_solution_primary SHELXS
_atom_sites_solution_secondary difmap
_cell_angle_alpha 90
_cell_angle_beta 100.3830(10)
_cell_angle_gamma 90
_cell_formula_units_Z 4
_cell_length_a 5.6693(2)
_cell_length_b 20.2385(7)
_cell_length_c 14.3908(5)
_cell_measurement_reflns_used 9396
_cell_measurement_temperature 200(2)
_cell_measurement_theta_max 28.36
_cell_measurement_theta_min 2.47
_cell_volume 1624.14(10)
_computing_cell_refinement 'SAINT [1]'
_computing_data_collection 'APEX2 [1]'
_computing_data_reduction 'SAINT [1]'
_computing_molecular_graphics 'ORTEP3 [3], Mercury [4]'
_computing_publication_material 'SHELXL-97 [2], PLATON [5]'
_computing_structure_refinement 'SHELXL-97 [2]'
_computing_structure_solution 'SHELXS-97 [2]'
_diffrn_ambient_temperature 200(2)
_diffrn_measured_fraction_theta_full 0.998
_diffrn_measured_fraction_theta_max 0.998
_diffrn_measurement_device_type 'Bruker APEX-II CCD'
_diffrn_measurement_method '\f and \w scans'
_diffrn_radiation_monochromator graphite
_diffrn_radiation_type MoK\a
_diffrn_radiation_wavelength 0.71069
_diffrn_reflns_av_R_equivalents 0.0206
_diffrn_reflns_av_sigmaI/netI 0.0174
_diffrn_reflns_Laue_measured_fraction_full 0.998
_diffrn_reflns_Laue_measured_fraction_max 0.998
_diffrn_reflns_limit_h_max 7
_diffrn_reflns_limit_h_min -7
_diffrn_reflns_limit_k_max 18
_diffrn_reflns_limit_k_min -26
_diffrn_reflns_limit_l_max 18
_diffrn_reflns_limit_l_min -18
_diffrn_reflns_number 15212
_diffrn_reflns_point_group_measured_fraction_full 0.998
_diffrn_reflns_point_group_measured_fraction_max 0.998
_diffrn_reflns_theta_full 25.240
_diffrn_reflns_theta_max 27.497
_diffrn_reflns_theta_min 3.513
_exptl_absorpt_coefficient_mu 2.339
_exptl_absorpt_correction_T_max 1.0000
_exptl_absorpt_correction_T_min 0.8081
_exptl_absorpt_correction_type numerical
_exptl_absorpt_process_details
;                                                              
SADABS [6]                                         
;
_exptl_crystal_colour green
_exptl_crystal_density_diffrn 1.774
_exptl_crystal_description block
_exptl_crystal_F_000 840
_exptl_crystal_size_max 0.42
_exptl_crystal_size_mid 0.286
_exptl_crystal_size_min 0.20
_refine_diff_density_max 0.405
_refine_diff_density_min -0.315
_refine_diff_density_rms 0.063
_refine_ls_extinction_coef .
_refine_ls_extinction_method none
_refine_ls_goodness_of_fit_ref 1.097
_refine_ls_hydrogen_treatment mixed
_refine_ls_matrix_type full
_refine_ls_number_parameters 172
_refine_ls_number_reflns 3736
_refine_ls_number_restraints 0
_refine_ls_restrained_S_all 1.097
_refine_ls_R_factor_all 0.0226
_refine_ls_R_factor_gt 0.0192
_refine_ls_shift/su_max 0.002
_refine_ls_shift/su_mean 0.000
_refine_ls_structure_factor_coef Fsqd
_refine_ls_weighting_details 'w=1/[\s^2^(Fo^2^)+(0.0159P)^2^+0.8199P] where P=(Fo^2^+2Fc^2^)/3'
_refine_ls_weighting_scheme calc
_refine_ls_wR_factor_gt 0.0415
_refine_ls_wR_factor_ref 0.0430
_reflns_Friedel_coverage 0.000
_reflns_Friedel_fraction_full .
_reflns_Friedel_fraction_max .
_reflns_number_gt 3408
_reflns_number_total 3736
_reflns_threshold_expression 'I > 2\s(I)'
_cod_data_source_file suppl_j_ncrs-2020-0503_suppl.cif
_cod_data_source_block g
_cod_original_sg_symbol_H-M 'P 21/n'
_cod_database_code 8104854
_shelx_space_group_comment
;
The symmetry employed for this shelxl refinement is uniquely defined
by the following loop, which should always be used as a source of
symmetry information in preference to the above space-group names.
They are only intended as comments.
;

loop_
_space_group_symop_operation_xyz
'x, y, z'
'-x+1/2, y+1/2, -z+1/2'
'-x, -y, -z'
'x-1/2, -y-1/2, z-1/2'

loop_
_atom_site_label
_atom_site_type_symbol
_atom_site_fract_x
_atom_site_fract_y
_atom_site_fract_z
_atom_site_U_iso_or_equiv
_atom_site_adp_type
_atom_site_occupancy
_atom_site_site_symmetry_order
_atom_site_calc_flag
_atom_site_refinement_flags_posn
_atom_site_refinement_flags_adp
_atom_site_refinement_flags_occupancy
_atom_site_disorder_assembly
_atom_site_disorder_group
Sb1 Sb 0.60254(2) 0.42241(2) 0.62212(2) 0.02581(5) Uani 1 1 d . . . . .
Cl1 Cl 0.74776(11) 0.43708(3) 0.78814(4) 0.04689(14) Uani 1 1 d . . . . .
Cl2 Cl 0.99203(9) 0.43626(3) 0.58696(4) 0.04769(14) Uani 1 1 d . . . . .
Cl3 Cl 0.63053(13) 0.30517(3) 0.62539(5) 0.06115(18) Uani 1 1 d . . . . .
Cl4 Cl 0.44458(8) 0.42553(2) 0.41040(3) 0.03228(10) Uani 1 1 d . . . . .
N1 N 0.9128(3) 0.37738(8) 0.34111(11) 0.0274(3) Uani 1 1 d . . . . .
H1 H 1.051(4) 0.3919(11) 0.3700(16) 0.036(6) Uiso 1 1 d . . . . .
H2 H 0.799(5) 0.3967(13) 0.3597(17) 0.046(7) Uiso 1 1 d . . . . .
C11 C 0.9006(3) 0.39522(9) 0.24101(13) 0.0299(4) Uani 1 1 d . . . . .
C12 C 1.0647(4) 0.36771(12) 0.19288(16) 0.0472(5) Uani 1 1 d . . . . .
H12 H 1.182142 0.337393 0.222883 0.057 Uiso 1 1 calc R U . . .
C13 C 1.0538(6) 0.38548(16) 0.09964(19) 0.0637(8) Uani 1 1 d . . . . .
H13 H 1.165023 0.367118 0.064711 0.076 Uiso 1 1 calc R U . . .
C14 C 0.8837(6) 0.42948(14) 0.05679(18) 0.0664(9) Uani 1 1 d . . . . .
H14 H 0.878347 0.441546 -0.007359 0.080 Uiso 1 1 calc R U . . .
C15 C 0.7219(6) 0.45594(14) 0.10652(18) 0.0619(7) Uani 1 1 d . . . . .
H15 H 0.604324 0.486221 0.076552 0.074 Uiso 1 1 calc R U . . .
C16 C 0.7285(5) 0.43894(11) 0.19990(16) 0.0445(5) Uani 1 1 d . . . . .
H16 H 0.616692 0.457088 0.234705 0.053 Uiso 1 1 calc R U . . .
C21 C 0.8949(3) 0.30587(9) 0.35992(14) 0.0302(4) Uani 1 1 d . . . . .
C22 C 0.7125(5) 0.27045(12) 0.3087(2) 0.0594(7) Uani 1 1 d . . . . .
H22 H 0.599787 0.291055 0.260593 0.071 Uiso 1 1 calc R U . . .
C23 C 0.6940(6) 0.20384(14) 0.3282(2) 0.0697(8) Uani 1 1 d . . . . .
H23 H 0.566367 0.178612 0.293553 0.084 Uiso 1 1 calc R U . . .
C24 C 0.8565(6) 0.17430(12) 0.3961(2) 0.0632(8) Uani 1 1 d . . . . .
H24 H 0.844960 0.128359 0.407992 0.076 Uiso 1 1 calc R U . . .
C25 C 1.0362(6) 0.21075(14) 0.4471(3) 0.0792(10) Uani 1 1 d . . . . .
H25 H 1.148017 0.190188 0.495546 0.095 Uiso 1 1 calc R U . . .
C26 C 1.0581(5) 0.27803(12) 0.4289(2) 0.0597(7) Uani 1 1 d . . . . .
H26 H 1.184133 0.303533 0.464108 0.072 Uiso 1 1 calc R U . . .

loop_
_atom_site_aniso_label
_atom_site_aniso_U_11
_atom_site_aniso_U_22
_atom_site_aniso_U_33
_atom_site_aniso_U_23
_atom_site_aniso_U_13
_atom_site_aniso_U_12
Sb1 0.02076(7) 0.02947(8) 0.02723(7) 0.00208(5) 0.00441(5) -0.00069(5)
Cl1 0.0586(3) 0.0510(3) 0.0281(3) 0.0011(2) 0.0000(2) 0.0076(3)
Cl2 0.0222(2) 0.0695(4) 0.0532(3) 0.0024(3) 0.0117(2) 0.0004(2)
Cl3 0.0824(5) 0.0298(3) 0.0669(4) 0.0009(3) 0.0020(4) -0.0016(3)
Cl4 0.0265(2) 0.0373(2) 0.0330(2) -0.00405(19) 0.00501(18) -0.00102(18)
N1 0.0245(8) 0.0290(8) 0.0285(8) -0.0005(6) 0.0041(7) 0.0018(7)
C11 0.0334(10) 0.0287(9) 0.0265(9) -0.0010(7) 0.0029(7) -0.0064(8)
C12 0.0467(13) 0.0573(14) 0.0396(12) -0.0076(10) 0.0134(10) -0.0018(11)
C13 0.0770(19) 0.079(2) 0.0410(14) -0.0159(14) 0.0278(13) -0.0237(16)
C14 0.107(2) 0.0633(17) 0.0262(11) 0.0015(11) 0.0060(14) -0.0415(17)
C15 0.089(2) 0.0523(15) 0.0366(13) 0.0097(11) -0.0083(13) -0.0060(15)
C16 0.0538(14) 0.0408(12) 0.0367(12) 0.0043(9) 0.0020(10) 0.0039(10)
C21 0.0301(9) 0.0273(9) 0.0352(10) 0.0007(7) 0.0109(8) 0.0011(7)
C22 0.0491(14) 0.0433(13) 0.0775(19) 0.0077(13) -0.0114(13) -0.0110(11)
C23 0.0713(19) 0.0449(15) 0.092(2) -0.0017(15) 0.0112(17) -0.0247(14)
C24 0.088(2) 0.0308(12) 0.080(2) 0.0076(12) 0.0409(18) -0.0002(13)
C25 0.092(2) 0.0467(15) 0.092(2) 0.0291(16) -0.0021(19) 0.0115(16)
C26 0.0609(16) 0.0425(13) 0.0666(17) 0.0150(12) -0.0130(13) -0.0012(12)

loop_
_atom_type_symbol
_atom_type_description
_atom_type_scat_dispersion_real
_atom_type_scat_dispersion_imag
_atom_type_scat_source
C C 0.0033 0.0016 'International Tables Vol C Tables 4.2.6.8 and 6.1.1.4'
H H 0.0000 0.0000 'International Tables Vol C Tables 4.2.6.8 and 6.1.1.4'
Cl Cl 0.1484 0.1585 'International Tables Vol C Tables 4.2.6.8 and 6.1.1.4'
N N 0.0061 0.0033 'International Tables Vol C Tables 4.2.6.8 and 6.1.1.4'
Sb Sb -0.5866 1.5461 'International Tables Vol C Tables 4.2.6.8 and 6.1.1.4'

loop_
_geom_angle_atom_site_label_1
_geom_angle_atom_site_label_2
_geom_angle_atom_site_label_3
_geom_angle
_geom_angle_site_symmetry_1
_geom_angle_site_symmetry_3
Cl2 Sb1 Cl3 93.49(2) . .
Cl2 Sb1 Cl1 91.85(2) . .
Cl3 Sb1 Cl1 95.39(2) . .
C11 N1 C21 115.19(15) . .
C11 N1 H1 105.4(15) . .
C21 N1 H1 109.2(15) . .
C11 N1 H2 107.1(17) . .
C21 N1 H2 108.3(17) . .
H1 N1 H2 112(2) . .
C16 C11 C12 122.6(2) . .
C16 C11 N1 118.98(18) . .
C12 C11 N1 118.45(18) . .
C11 C12 C13 118.0(2) . .
C11 C12 H12 121.0 . .
C13 C12 H12 121.0 . .
C14 C13 C12 120.7(3) . .
C14 C13 H13 119.7 . .
C12 C13 H13 119.7 . .
C15 C14 C13 120.0(2) . .
C15 C14 H14 120.0 . .
C13 C14 H14 120.0 . .
C14 C15 C16 120.5(3) . .
C14 C15 H15 119.7 . .
C16 C15 H15 119.7 . .
C11 C16 C15 118.3(2) . .
C11 C16 H16 120.9 . .
C15 C16 H16 120.9 . .
C26 C21 C22 122.1(2) . .
C26 C21 N1 118.80(19) . .
C22 C21 N1 119.12(18) . .
C21 C22 C23 118.8(2) . .
C21 C22 H22 120.6 . .
C23 C22 H22 120.6 . .
C24 C23 C22 120.6(3) . .
C24 C23 H23 119.7 . .
C22 C23 H23 119.7 . .
C23 C24 C25 119.7(2) . .
C23 C24 H24 120.1 . .
C25 C24 H24 120.1 . .
C24 C25 C26 120.7(3) . .
C24 C25 H25 119.6 . .
C26 C25 H25 119.6 . .
C21 C26 C25 118.1(3) . .
C21 C26 H26 120.9 . .
C25 C26 H26 120.9 . .

loop_
_geom_bond_atom_site_label_1
_geom_bond_atom_site_label_2
_geom_bond_distance
_geom_bond_site_symmetry_2
Sb1 Cl2 2.3692(5) .
Sb1 Cl3 2.3781(6) .
Sb1 Cl1 2.4010(5) .
N1 C11 1.475(2) .
N1 C21 1.479(2) .
N1 H1 0.87(2) .
N1 H2 0.84(3) .
C11 C16 1.370(3) .
C11 C12 1.374(3) .
C12 C13 1.380(3) .
C12 H12 0.9500 .
C13 C14 1.374(4) .
C13 H13 0.9500 .
C14 C15 1.370(4) .
C14 H14 0.9500 .
C15 C16 1.381(3) .
C15 H15 0.9500 .
C16 H16 0.9500 .
C21 C26 1.352(3) .
C21 C22 1.361(3) .
C22 C23 1.385(4) .
C22 H22 0.9500 .
C23 C24 1.355(4) .
C23 H23 0.9500 .
C24 C25 1.361(4) .
C24 H24 0.9500 .
C25 C26 1.396(4) .
C25 H25 0.9500 .
C26 H26 0.9500 .

loop_
_geom_hbond_atom_site_label_D
_geom_hbond_atom_site_label_H
_geom_hbond_atom_site_label_A
_geom_hbond_distance_DH
_geom_hbond_distance_HA
_geom_hbond_distance_DA
_geom_hbond_angle_DHA
_geom_hbond_site_symmetry_A
N1 H1 Cl4 0.87(2) 2.31(2) 3.1545(17) 165(2) 1_655
N1 H2 Cl4 0.84(3) 2.33(3) 3.1533(17) 167(2) .

loop_
_geom_torsion_atom_site_label_1
_geom_torsion_atom_site_label_2
_geom_torsion_atom_site_label_3
_geom_torsion_atom_site_label_4
_geom_torsion
_geom_torsion_site_symmetry_1
_geom_torsion_site_symmetry_2
_geom_torsion_site_symmetry_3
_geom_torsion_site_symmetry_4
C21 N1 C11 C16 123.6(2) . . . .
C21 N1 C11 C12 -57.1(2) . . . .
C16 C11 C12 C13 0.2(3) . . . .
N1 C11 C12 C13 -179.1(2) . . . .
C11 C12 C13 C14 0.1(4) . . . .
C12 C13 C14 C15 -0.3(4) . . . .
C13 C14 C15 C16 0.2(4) . . . .
C12 C11 C16 C15 -0.3(3) . . . .
N1 C11 C16 C15 179.0(2) . . . .
C14 C15 C16 C11 0.1(4) . . . .
C11 N1 C21 C26 131.0(2) . . . .
C11 N1 C21 C22 -50.4(3) . . . .
C26 C21 C22 C23 0.0(4) . . . .
N1 C21 C22 C23 -178.6(2) . . . .
C21 C22 C23 C24 -0.8(5) . . . .
C22 C23 C24 C25 1.5(5) . . . .
C23 C24 C25 C26 -1.3(5) . . . .
C22 C21 C26 C25 0.2(4) . . . .
N1 C21 C26 C25 178.8(3) . . . .
C24 C25 C26 C21 0.5(5) . . . .
